data_4335787
loop_
_publ_author_name
'Thomas J. Robilotto'
'Nihal Deligonul'
'James B. Updegraff'
'Thomas G. Gray'

_publ_section_title
;
 Azido, Triazolyl, and Alkynyl Complexes of Gold(I): Syntheses,
 Structures, and Ligand Effects
;
_journal_name_full 'Inorganic Chemistry'
_journal_page_first 9659
_journal_page_last 9668
_journal_paper_doi 10.1021/ic4014569
_journal_volume 52
_journal_year 2013
_chemical_formula_moiety 'C9 H16 Au N5'
_chemical_formula_sum 'C9 H16 Au N5'
_chemical_formula_weight 391.23
_chemical_name_systematic
;
 ?
;
_space_group_IT_number 62
_symmetry_cell_setting orthorhombic
_symmetry_space_group_name_Hall '-P 2ac 2n'
_symmetry_space_group_name_H-M 'P n m a'
_atom_sites_solution_hydrogens geom
_atom_sites_solution_primary direct
_atom_sites_solution_secondary difmap
_audit_creation_method SHELXL-97
_cell_angle_alpha 90.00
_cell_angle_beta 90.00
_cell_angle_gamma 90.00
_cell_formula_units_Z 4
_cell_length_a 9.1386(7)
_cell_length_b 6.9823(5)
_cell_length_c 18.7475(14)
_cell_measurement_reflns_used 6312
_cell_measurement_temperature 170(2)
_cell_measurement_theta_max 26.71
_cell_measurement_theta_min 2.17
_cell_volume 1196.25(15)
_computing_cell_refinement 'Bruker SMART'
_computing_data_collection 'Bruker SMART'
_computing_data_reduction 'Bruker SAINT'
_computing_molecular_graphics 'Bruker SHELXTL'
_computing_publication_material 'Bruker SHELXTL'
_computing_structure_refinement 'SHELXL-97 (Sheldrick, 1997)'
_computing_structure_solution 'SHELXS-97 (Sheldrick, 1990)'
_diffrn_ambient_temperature 170(2)
_diffrn_measured_fraction_theta_full 0.996
_diffrn_measured_fraction_theta_max 0.996
_diffrn_measurement_device_type 'Bruker AXS APEX II CCD area detector'
_diffrn_measurement_method 'phi and omega scans'
_diffrn_radiation_monochromator graphite
_diffrn_radiation_source 'fine-focus sealed tube'
_diffrn_radiation_type MoK\a
_diffrn_radiation_wavelength 0.71073
_diffrn_reflns_av_R_equivalents 0.0260
_diffrn_reflns_av_sigmaI/netI 0.0140
_diffrn_reflns_limit_h_max 11
_diffrn_reflns_limit_h_min -11
_diffrn_reflns_limit_k_max 8
_diffrn_reflns_limit_k_min -8
_diffrn_reflns_limit_l_max 23
_diffrn_reflns_limit_l_min -23
_diffrn_reflns_number 12809
_diffrn_reflns_theta_full 26.85
_diffrn_reflns_theta_max 26.85
_diffrn_reflns_theta_min 2.17
_diffrn_standards_decay_% none
_diffrn_standards_number 0
_exptl_absorpt_coefficient_mu 12.276
_exptl_absorpt_correction_T_max 0.5961
_exptl_absorpt_correction_T_min 0.2504
_exptl_absorpt_correction_type multi-scan
_exptl_absorpt_process_details 'AXScale in APEX 2 (Bruker, 2004)'
_exptl_crystal_colour colourless
_exptl_crystal_density_diffrn 2.172
_exptl_crystal_description Irregularchunk
_exptl_crystal_F_000 736
_exptl_crystal_size_max 0.16
_exptl_crystal_size_mid 0.08
_exptl_crystal_size_min 0.05
_refine_diff_density_max 1.548
_refine_diff_density_min -2.077
_refine_diff_density_rms 0.153
_refine_ls_extinction_method none
_refine_ls_goodness_of_fit_ref 1.440
_refine_ls_hydrogen_treatment constr
_refine_ls_matrix_type full
_refine_ls_number_parameters 88
_refine_ls_number_reflns 1391
_refine_ls_number_restraints 0
_refine_ls_restrained_S_all 1.440
_refine_ls_R_factor_all 0.0333
_refine_ls_R_factor_gt 0.0314
_refine_ls_shift/su_max 0.001
_refine_ls_shift/su_mean 0.000
_refine_ls_structure_factor_coef Fsqd
_refine_ls_weighting_details 'calc w=1/[\s^2^(Fo^2^)+(0.0000P)^2^+8.3672P] where P=(Fo^2^+2Fc^2^)/3'
_refine_ls_weighting_scheme calc
_refine_ls_wR_factor_gt 0.0606
_refine_ls_wR_factor_ref 0.0611
_reflns_number_gt 1326
_reflns_number_total 1391
_reflns_threshold_expression >2sigma(I)
_cod_data_source_file ic4014569_si_002_2.cif
_cod_data_source_block nd062310_0m
_cod_database_code 4335787

loop_
_symmetry_equiv_pos_as_xyz
'x, y, z'
'-x+1/2, -y, z+1/2'
'-x, y+1/2, -z'
'x+1/2, -y+1/2, -z+1/2'
'-x, -y, -z'
'x-1/2, y, -z-1/2'
'x, -y-1/2, z'
'-x-1/2, y-1/2, z-1/2'

loop_
_atom_site_label
_atom_site_type_symbol
_atom_site_fract_x
_atom_site_fract_y
_atom_site_fract_z
_atom_site_U_iso_or_equiv
_atom_site_adp_type
_atom_site_occupancy
_atom_site_symmetry_multiplicity
_atom_site_calc_flag
_atom_site_refinement_flags
Au1 Au 0.58549(4) 0.2500 0.518612(18) 0.02718(11) Uani 1 2 d S
C1 C 0.3899(9) 0.2500 0.4740(4) 0.0246(17) Uani 1 2 d S
C2 C 0.1471(10) 0.2500 0.4597(5) 0.038(2) Uani 1 2 d S
H2 H 0.0458 0.2500 0.4709 0.045 Uiso 1 2 calc SR
C3 C 0.2081(10) 0.2500 0.3945(5) 0.037(2) Uani 1 2 d S
H3 H 0.1578 0.2500 0.3502 0.045 Uiso 1 2 calc SR
N1 N 0.2633(8) 0.2500 0.5067(4) 0.0365(19) Uani 1 2 d S
N2 N 0.3578(8) 0.2500 0.4041(4) 0.0263(15) Uani 1 2 d S
N3 N 0.7892(8) 0.2500 0.5621(4) 0.0375(19) Uani 1 2 d S
N4 N 0.8072(8) 0.2500 0.6254(5) 0.0370(19) Uani 1 2 d S
C8 C 0.4671(11) 0.2500 0.3467(5) 0.036(2) Uani 1 2 d S
H8 H 0.5655 0.2500 0.3700 0.043 Uiso 1 2 calc SR
C5 C 0.2401(11) 0.2500 0.5850(5) 0.045(3) Uani 1 2 d S
H5 H 0.3391 0.2500 0.6077 0.054 Uiso 1 2 calc SR
C7 C 0.1639(8) 0.0686(12) 0.6086(4) 0.050(2) Uani 1 1 d .
H7A H 0.0640 0.0668 0.5897 0.075 Uiso 1 1 calc R
H7B H 0.1605 0.0643 0.6609 0.075 Uiso 1 1 calc R
H7C H 0.2178 -0.0428 0.5907 0.075 Uiso 1 1 calc R
C9 C 0.4564(9) 0.0691(12) 0.3040(4) 0.058(2) Uani 1 1 d .
H9A H 0.4590 -0.0415 0.3362 0.088 Uiso 1 1 calc R
H9B H 0.5390 0.0619 0.2707 0.088 Uiso 1 1 calc R
H9C H 0.3644 0.0685 0.2771 0.088 Uiso 1 1 calc R
N5 N 0.8359(10) 0.2500 0.6848(5) 0.057(3) Uani 1 2 d S

loop_
_atom_site_aniso_label
_atom_site_aniso_U_11
_atom_site_aniso_U_22
_atom_site_aniso_U_33
_atom_site_aniso_U_23
_atom_site_aniso_U_13
_atom_site_aniso_U_12
Au1 0.02181(16) 0.03287(19) 0.02687(17) 0.000 0.00109(15) 0.000
C1 0.026(4) 0.029(4) 0.018(4) 0.000 0.001(3) 0.000
C2 0.026(4) 0.054(6) 0.034(5) 0.000 -0.004(4) 0.000
C3 0.026(5) 0.053(6) 0.033(5) 0.000 -0.006(4) 0.000
N1 0.021(4) 0.059(5) 0.029(4) 0.000 0.004(3) 0.000
N2 0.026(3) 0.032(4) 0.021(3) 0.000 0.000(3) 0.000
N3 0.022(4) 0.052(5) 0.038(5) 0.000 -0.006(3) 0.000
N4 0.020(4) 0.042(5) 0.049(5) 0.000 -0.005(4) 0.000
C8 0.040(5) 0.046(6) 0.022(4) 0.000 0.003(4) 0.000
C5 0.027(5) 0.086(8) 0.023(4) 0.000 0.002(4) 0.000
C7 0.053(5) 0.054(5) 0.043(4) 0.017(4) 0.016(4) 0.012(4)
C9 0.067(5) 0.058(5) 0.051(4) -0.019(4) 0.020(4) -0.006(5)
N5 0.040(5) 0.090(8) 0.042(5) 0.000 -0.016(4) 0.000

loop_
_atom_type_symbol
_atom_type_description
_atom_type_scat_dispersion_real
_atom_type_scat_dispersion_imag
_atom_type_scat_source
C C 0.0033 0.0016 'International Tables Vol C Tables 4.2.6.8 and 6.1.1.4'
H H 0.0000 0.0000 'International Tables Vol C Tables 4.2.6.8 and 6.1.1.4'
N N 0.0061 0.0033 'International Tables Vol C Tables 4.2.6.8 and 6.1.1.4'
Au Au -2.0133 8.8022 'International Tables Vol C Tables 4.2.6.8 and 6.1.1.4'

loop_
_geom_angle_atom_site_label_1
_geom_angle_atom_site_label_2
_geom_angle_atom_site_label_3
_geom_angle
_geom_angle_site_symmetry_1
_geom_angle_site_symmetry_3
C1 Au1 N3 178.6(3) . .
N1 C1 N2 105.3(7) . .
N1 C1 Au1 127.1(6) . .
N2 C1 Au1 127.7(6) . .
C3 C2 N1 105.2(8) . .
C3 C2 H2 127.4 . .
N1 C2 H2 127.4 . .
C2 C3 N2 107.1(8) . .
C2 C3 H3 126.4 . .
N2 C3 H3 126.4 . .
C1 N1 C2 112.4(7) . .
C1 N1 C5 126.1(8) . .
C2 N1 C5 121.5(8) . .
C1 N2 C3 110.1(7) . .
C1 N2 C8 124.5(7) . .
C3 N2 C8 125.4(8) . .
N4 N3 Au1 121.5(6) . .
N5 N4 N3 174.6(10) . .
N2 C8 C9 110.3(5) . .
N2 C8 C9 110.3(5) . 7_565
C9 C8 C9 114.9(9) . 7_565
N2 C8 H8 107.0 . .
C9 C8 H8 107.0 . .
C9 C8 H8 107.0 7_565 .
N1 C5 C7 110.9(5) . 7_565
N1 C5 C7 110.9(5) . .
C7 C5 C7 113.8(8) 7_565 .
N1 C5 H5 107.0 . .
C7 C5 H5 107.0 7_565 .
C7 C5 H5 107.0 . .
C5 C7 H7A 109.5 . .
C5 C7 H7B 109.5 . .
H7A C7 H7B 109.5 . .
C5 C7 H7C 109.5 . .
H7A C7 H7C 109.5 . .
H7B C7 H7C 109.5 . .
C8 C9 H9A 109.5 . .
C8 C9 H9B 109.5 . .
H9A C9 H9B 109.5 . .
C8 C9 H9C 109.5 . .
H9A C9 H9C 109.5 . .
H9B C9 H9C 109.5 . .

loop_
_geom_bond_atom_site_label_1
_geom_bond_atom_site_label_2
_geom_bond_distance
_geom_bond_site_symmetry_2
Au1 C1 1.973(8) .
Au1 N3 2.033(7) .
C1 N1 1.309(11) .
C1 N2 1.344(10) .
C2 C3 1.342(13) .
C2 N1 1.380(11) .
C2 H2 0.9500 .
C3 N2 1.379(11) .
C3 H3 0.9500 .
N1 C5 1.484(11) .
N2 C8 1.468(11) .
N3 N4 1.198(11) .
N4 N5 1.144(11) .
C8 C9 1.499(9) .
C8 C9 1.499(9) 7_565
C8 H8 1.0000 .
C5 C7 1.511(9) 7_565
C5 C7 1.511(9) .
C5 H5 1.0000 .
C7 H7A 0.9800 .
C7 H7B 0.9800 .
C7 H7C 0.9800 .
C9 H9A 0.9800 .
C9 H9B 0.9800 .
C9 H9C 0.9800 .
